data_7005308
loop_
_publ_author_name
'Ismayilov, Rayyat Huseyn'
'Wang, Wen-Zhen'
'Lee, Gene-Hsiang'
'Wang, Rui-Ren'
'Liu, Isiah Po-Chun'
'Yeh, Chen-Yu'
'Peng, Shie-Ming'

_publ_section_title
;
 New versatile ligand family, pyrazine-modulated
 oligo-alpha-pyridylamino ligands, from coordination polymer to
 extended metal atom chains.
;
_journal_issue 27
_journal_name_full 'Dalton transactions (Cambridge, England : 2003)'
_journal_page_first 2898
_journal_page_last 2907
_journal_paper_doi 10.1039/b700533d
_journal_year 2007
_chemical_formula_sum 'C8 H7 N5'
_chemical_formula_weight 173.19
_chemical_name_systematic
;
?
;
_space_group_IT_number 29
_symmetry_cell_setting orthorhombic
_symmetry_space_group_name_Hall 'P 2c -2ac'
_symmetry_space_group_name_H-M 'P c a 21'
_atom_sites_solution_hydrogens geom
_atom_sites_solution_primary direct
_atom_sites_solution_secondary difmap
_audit_creation_method SHELXL-97
_cell_angle_alpha 90.00
_cell_angle_beta 90.00
_cell_angle_gamma 90.00
_cell_formula_units_Z 4
_cell_length_a 11.9865(7)
_cell_length_b 3.7315(2)
_cell_length_c 17.5501(11)
_cell_measurement_reflns_used 1276
_cell_measurement_temperature 295(2)
_cell_measurement_theta_max 21.38
_cell_measurement_theta_min 2.32
_cell_volume 784.97(8)
_computing_cell_refinement 'Bruker SAINT'
_computing_data_collection 'Bruker SMART'
_computing_data_reduction 'Bruker SAINT'
_computing_molecular_graphics 'Bruker SHELXTL'
_computing_publication_material 'Bruker SHELXTL'
_computing_structure_refinement 'SHELXL-97 (Sheldrick, 1997)'
_computing_structure_solution 'SHELXS-97 (Sheldrick, 1990)'
_diffrn_ambient_temperature 295(2)
_diffrn_measured_fraction_theta_full 1.000
_diffrn_measured_fraction_theta_max 1.000
_diffrn_measurement_device_type 'BRUKER SMART ApexCCD area detector'
_diffrn_measurement_method 'omega scans'
_diffrn_radiation_monochromator graphite
_diffrn_radiation_source 'fine-focus sealed tube'
_diffrn_radiation_type MoK\a
_diffrn_radiation_wavelength 0.71073
_diffrn_reflns_av_R_equivalents 0.0671
_diffrn_reflns_av_sigmaI/netI 0.0581
_diffrn_reflns_limit_h_max 15
_diffrn_reflns_limit_h_min -15
_diffrn_reflns_limit_k_max 4
_diffrn_reflns_limit_k_min -4
_diffrn_reflns_limit_l_max 22
_diffrn_reflns_limit_l_min -22
_diffrn_reflns_number 6426
_diffrn_reflns_theta_full 27.49
_diffrn_reflns_theta_max 27.49
_diffrn_reflns_theta_min 2.32
_exptl_absorpt_coefficient_mu 0.099
_exptl_absorpt_correction_T_max 0.9980
_exptl_absorpt_correction_T_min 0.9074
_exptl_absorpt_correction_type multi-scan
_exptl_crystal_colour colorless
_exptl_crystal_density_diffrn 1.465
_exptl_crystal_density_meas ?
_exptl_crystal_density_method 'not measured'
_exptl_crystal_description needle
_exptl_crystal_F_000 360
_exptl_crystal_size_max 0.80
_exptl_crystal_size_mid 0.08
_exptl_crystal_size_min 0.02
_refine_diff_density_max 0.188
_refine_diff_density_min -0.260
_refine_diff_density_rms 0.041
_refine_ls_abs_structure_details 'Flack H D (1983), Acta Cryst. A39, 876-881'
_refine_ls_abs_structure_Flack 3(3)
_refine_ls_extinction_coef 0.005(2)
_refine_ls_extinction_expression Fc^*^=kFc[1+0.001xFc^2^\l^3^/sin(2\q)]^-1/4^
_refine_ls_extinction_method SHELXL
_refine_ls_goodness_of_fit_ref 1.082
_refine_ls_hydrogen_treatment constr
_refine_ls_matrix_type full
_refine_ls_number_parameters 119
_refine_ls_number_reflns 1798
_refine_ls_number_restraints 1
_refine_ls_restrained_S_all 1.082
_refine_ls_R_factor_all 0.0647
_refine_ls_R_factor_gt 0.0546
_refine_ls_shift/su_max 0.003
_refine_ls_shift/su_mean 0.001
_refine_ls_structure_factor_coef Fsqd
_refine_ls_weighting_details 'calc w=1/[\s^2^(Fo^2^)+(0.0461P)^2^+0.1422P] where P=(Fo^2^+2Fc^2^)/3'
_refine_ls_weighting_scheme calc
_refine_ls_wR_factor_gt 0.1212
_refine_ls_wR_factor_ref 0.1266
_reflns_number_gt 1551
_reflns_number_total 1798
_reflns_threshold_expression >2sigma(I)
_cod_data_source_file b700533d.txt
_cod_data_source_block ic10166
_cod_depositor_comments
;
The following automatic conversions were performed:
'_symmetry_cell_setting' value 'Orthorhombic' changed to 'orthorhombic'
according to '/home/saulius/struct/CIF-dictionaries/cif_core.dic'
dictionary named 'cif_core.dic' version 2.4.1 from 2010-06-29.

Automatic conversion script
Id: cif_fix_enum 1527 2010-12-29 10:47:43Z saulius 

The following automatic conversions were performed:

'_exptl_crystal_density_meas' value 'not_measured' was changed to '?'
- the value is perceived as not measured.

Automatic conversion script
Id: cif_fix_values 3008 2015-01-20 13:52:24Z robertas 
;
_cod_original_sg_symbol_H-M Pca2(1)
_cod_database_code 7005308

loop_
_symmetry_equiv_pos_as_xyz
'x, y, z'
'-x, -y, z+1/2'
'x+1/2, -y, z'
'-x+1/2, y, z+1/2'

loop_
_atom_site_label
_atom_site_type_symbol
_atom_site_fract_x
_atom_site_fract_y
_atom_site_fract_z
_atom_site_U_iso_or_equiv
_atom_site_adp_type
_atom_site_occupancy
_atom_site_symmetry_multiplicity
_atom_site_calc_flag
_atom_site_refinement_flags
_atom_site_disorder_assembly
_atom_site_disorder_group
N1 N 0.35449(18) -0.0611(7) 0.17002(11) 0.0395(6) Uani 1 1 d . . .
N2 N 0.29092(15) -0.2349(6) 0.05332(12) 0.0358(5) Uani 1 1 d . . .
H2A H 0.2264 -0.2142 0.0743 0.043 Uiso 1 1 calc R . .
N3 N 0.38592(17) -0.4561(6) -0.05365(11) 0.0366(5) Uani 1 1 d . . .
N4 N 0.56886(17) 0.0555(7) 0.11404(13) 0.0391(6) Uani 1 1 d . . .
N5 N 0.18143(19) -0.5522(8) -0.12590(13) 0.0462(6) Uani 1 1 d . . .
C1 C 0.4386(2) 0.0576(9) 0.21380(16) 0.0452(8) Uani 1 1 d . . .
H1A H 0.4244 0.1023 0.2650 0.054 Uiso 1 1 calc R . .
C2 C 0.5434(2) 0.1159(9) 0.18697(15) 0.0420(7) Uani 1 1 d . . .
H2B H 0.5983 0.1992 0.2200 0.050 Uiso 1 1 calc R . .
C3 C 0.4878(2) -0.0649(7) 0.06967(15) 0.0357(6) Uani 1 1 d . . .
H3A H 0.5030 -0.1108 0.0186 0.043 Uiso 1 1 calc R . .
C4 C 0.3802(2) -0.1249(7) 0.09705(12) 0.0305(5) Uani 1 1 d . . .
C5 C 0.29135(19) -0.3733(7) -0.01938(13) 0.0306(6) Uani 1 1 d . . .
C6 C 0.1879(2) -0.4246(8) -0.05654(16) 0.0388(6) Uani 1 1 d . . .
H6A H 0.1225 -0.3659 -0.0309 0.047 Uiso 1 1 calc R . .
C7 C 0.2778(2) -0.6307(9) -0.16082(15) 0.0463(8) Uani 1 1 d . . .
H7A H 0.2765 -0.7174 -0.2105 0.056 Uiso 1 1 calc R . .
C8 C 0.3774(2) -0.5858(9) -0.12499(16) 0.0436(7) Uani 1 1 d . . .
H8A H 0.4424 -0.6472 -0.1509 0.052 Uiso 1 1 calc R . .

loop_
_atom_site_aniso_label
_atom_site_aniso_U_11
_atom_site_aniso_U_22
_atom_site_aniso_U_33
_atom_site_aniso_U_23
_atom_site_aniso_U_13
_atom_site_aniso_U_12
N1 0.0298(11) 0.0616(16) 0.0272(13) -0.0026(11) 0.0017(9) 0.0021(11)
N2 0.0203(9) 0.0574(14) 0.0297(10) -0.0048(10) 0.0043(8) -0.0015(9)
N3 0.0306(11) 0.0462(14) 0.0331(12) -0.0056(11) 0.0022(9) 0.0008(10)
N4 0.0260(11) 0.0527(14) 0.0388(14) -0.0065(12) -0.0013(10) 0.0003(10)
N5 0.0375(14) 0.0623(16) 0.0386(14) -0.0109(13) -0.0042(10) -0.0074(12)
C1 0.0388(15) 0.070(2) 0.0268(13) -0.0126(15) 0.0006(11) 0.0045(14)
C2 0.0346(14) 0.0586(18) 0.0328(15) -0.0093(13) -0.0097(12) -0.0026(13)
C3 0.0291(13) 0.0481(16) 0.0298(13) -0.0038(12) 0.0028(10) -0.0029(11)
C4 0.0279(12) 0.0384(13) 0.0253(13) -0.0008(10) 0.0014(10) 0.0041(10)
C5 0.0290(13) 0.0386(14) 0.0243(12) -0.0011(11) 0.0016(9) -0.0018(10)
C6 0.0290(13) 0.0491(17) 0.0384(14) -0.0039(13) 0.0009(11) -0.0012(12)
C7 0.0479(18) 0.060(2) 0.0310(16) -0.0109(14) 0.0007(12) -0.0046(15)
C8 0.0377(15) 0.0598(17) 0.0332(15) -0.0085(14) 0.0041(12) 0.0013(14)

loop_
_atom_type_symbol
_atom_type_description
_atom_type_scat_dispersion_real
_atom_type_scat_dispersion_imag
_atom_type_scat_source
C C 0.0033 0.0016 'International Tables Vol C Tables 4.2.6.8 and 6.1.1.4'
H H 0.0000 0.0000 'International Tables Vol C Tables 4.2.6.8 and 6.1.1.4'
N N 0.0061 0.0033 'International Tables Vol C Tables 4.2.6.8 and 6.1.1.4'

loop_
_geom_angle_atom_site_label_1
_geom_angle_atom_site_label_2
_geom_angle_atom_site_label_3
_geom_angle
_geom_angle_site_symmetry_1
_geom_angle_site_symmetry_3
_geom_angle_publ_flag
C4 N1 C1 115.7(2) . . ?
C5 N2 C4 128.63(19) . . ?
C5 N3 C8 116.3(2) . . ?
C3 N4 C2 117.0(2) . . ?
C6 N5 C7 117.0(2) . . ?
N1 C1 C2 123.3(3) . . ?
N4 C2 C1 121.1(2) . . ?
N4 C3 C4 122.0(2) . . ?
N1 C4 N2 114.0(2) . . ?
N1 C4 C3 121.0(2) . . ?
N2 C4 C3 125.0(2) . . ?
N3 C5 N2 120.9(2) . . ?
N3 C5 C6 120.8(2) . . ?
N2 C5 C6 118.4(2) . . ?
N5 C6 C5 122.0(2) . . ?
N5 C7 C8 121.2(3) . . ?
N3 C8 C7 122.7(3) . . ?

loop_
_geom_bond_atom_site_label_1
_geom_bond_atom_site_label_2
_geom_bond_distance
_geom_bond_site_symmetry_2
_geom_bond_publ_flag
N1 C4 1.339(3) . ?
N1 C1 1.342(4) . ?
N2 C5 1.376(3) . ?
N2 C4 1.380(3) . ?
N3 C5 1.320(3) . ?
N3 C8 1.346(3) . ?
N4 C3 1.324(3) . ?
N4 C2 1.335(3) . ?
N5 C6 1.309(3) . ?
N5 C7 1.340(4) . ?
C1 C2 1.359(4) . ?
C3 C4 1.394(3) . ?
C5 C6 1.414(3) . ?
C7 C8 1.360(4) . ?

loop_
_cod_related_entry_id
_cod_related_entry_database
_cod_related_entry_code
1 ChemSpider 8368097
